data_7104058
loop_
_publ_author_name
'Rather, Beth'
'Zaworotko, Michael J'

_publ_section_title
;
 A 3D metal-organic network, [Cu2(glutarate)2(4,4'-bipyridine)], that
 exhibits single-crystal to single-crystal dehydration and rehydration.
;
_journal_issue 7
_journal_name_full 'Chemical communications (Cambridge, England)'
_journal_page_first 830
_journal_page_last 831
_journal_paper_doi 10.1039/b301219k
_journal_year 2003
_chemical_formula_moiety '(C22 H24 Cu2 N2 O8)n,5n(H2 O1)'
_chemical_formula_sum 'C22 H24 Cu2 N2 O13'
_chemical_formula_weight 651.51
_chemical_name_systematic
; 
? 
;
_space_group_IT_number 15
_symmetry_cell_setting monoclinic
_symmetry_space_group_name_Hall '-C 2yc'
_symmetry_space_group_name_H-M 'C 1 2/c 1'
_atom_sites_solution_hydrogens geom
_atom_sites_solution_primary direct
_atom_sites_solution_secondary difmap
_audit_creation_method SHELXL-97
_cell_angle_alpha 90.00
_cell_angle_beta 91.473(2)
_cell_angle_gamma 90.00
_cell_formula_units_Z 4
_cell_length_a 24.238(2)
_cell_length_b 13.0527(13)
_cell_length_c 8.6313(8)
_cell_measurement_reflns_used 4845
_cell_measurement_temperature 100(2)
_cell_measurement_theta_max 27.44
_cell_measurement_theta_min 2.86
_cell_volume 2729.8(5)
_computing_cell_refinement 'Bruker SMART'
_computing_data_collection 'Bruker SMART'
_computing_data_reduction 'Bruker SAINT'
_computing_molecular_graphics 'Bruker SHELXTL'
_computing_publication_material 'Bruker SHELXTL'
_computing_structure_refinement 'SHELXL-97 (Sheldrick, 1997)'
_computing_structure_solution 'SHELXS-97 (Sheldrick, 1990)'
_diffrn_ambient_temperature 100(2)
_diffrn_measured_fraction_theta_full 0.984
_diffrn_measured_fraction_theta_max 0.984
_diffrn_measurement_device_type 'CCD area detector'
_diffrn_measurement_method 'phi and omega scans'
_diffrn_radiation_monochromator graphite
_diffrn_radiation_source 'fine-focus sealed tube'
_diffrn_radiation_type MoK\a
_diffrn_radiation_wavelength 0.71073
_diffrn_reflns_av_R_equivalents 0.0286
_diffrn_reflns_av_sigmaI/netI 0.0370
_diffrn_reflns_limit_h_max 30
_diffrn_reflns_limit_h_min -30
_diffrn_reflns_limit_k_max 11
_diffrn_reflns_limit_k_min -16
_diffrn_reflns_limit_l_max 11
_diffrn_reflns_limit_l_min -10
_diffrn_reflns_number 8295
_diffrn_reflns_theta_full 27.48
_diffrn_reflns_theta_max 27.48
_diffrn_reflns_theta_min 1.68
_exptl_absorpt_coefficient_mu 1.625
_exptl_absorpt_correction_T_max 1.000
_exptl_absorpt_correction_T_min 0.858
_exptl_absorpt_correction_type SADABS
_exptl_crystal_colour green
_exptl_crystal_density_diffrn 1.585
_exptl_crystal_density_meas 0
_exptl_crystal_density_method 'not measured'
_exptl_crystal_description diamondoid
_exptl_crystal_F_000 1328
_exptl_crystal_size_max 0.15
_exptl_crystal_size_mid 0.07
_exptl_crystal_size_min 0.05
_refine_diff_density_max 0.594
_refine_diff_density_min -0.417
_refine_diff_density_rms 0.086
_refine_ls_extinction_method none
_refine_ls_goodness_of_fit_ref 1.049
_refine_ls_hydrogen_treatment mixed
_refine_ls_matrix_type full
_refine_ls_number_parameters 222
_refine_ls_number_reflns 3082
_refine_ls_number_restraints 0
_refine_ls_restrained_S_all 1.049
_refine_ls_R_factor_all 0.0484
_refine_ls_R_factor_gt 0.0410
_refine_ls_shift/su_max 0.003
_refine_ls_shift/su_mean 0.000
_refine_ls_structure_factor_coef Fsqd
_refine_ls_weighting_details 'calc w=1/[\s^2^(Fo^2^)+(0.0358P)^2^+11.6842P] where P=(Fo^2^+2Fc^2^)/3'
_refine_ls_weighting_scheme calc
_refine_ls_wR_factor_gt 0.0941
_refine_ls_wR_factor_ref 0.0972
_reflns_number_gt 2722
_reflns_number_total 3082
_reflns_threshold_expression >2sigma(I)
_cod_duplicate_entry 7113567
_cod_data_source_file b301219k.txt
_cod_data_source_block compound2a
_cod_depositor_comments
;
The following automatic conversions were performed:
'_symmetry_cell_setting' value 'Monoclinic' changed to 'monoclinic'
according to '/home/saulius/struct/CIF-dictionaries/cif_core.dic'
dictionary named 'cif_core.dic' version 2.4.1 from 2010-06-29.

Automatic conversion script
Id: cif_fix_enum 1527 2010-12-29 10:47:43Z saulius 
;
_cod_original_sg_symbol_H-M C2/c
_cod_database_code 7104058

loop_
_symmetry_equiv_pos_as_xyz
'x, y, z'
'-x, y, -z+1/2'
'x+1/2, y+1/2, z'
'-x+1/2, y+1/2, -z+1/2'
'-x, -y, -z'
'x, -y, z-1/2'
'-x+1/2, -y+1/2, -z'
'x+1/2, -y+1/2, z-1/2'

loop_
_atom_site_label
_atom_site_type_symbol
_atom_site_fract_x
_atom_site_fract_y
_atom_site_fract_z
_atom_site_U_iso_or_equiv
_atom_site_adp_type
_atom_site_occupancy
_atom_site_symmetry_multiplicity
_atom_site_calc_flag
_atom_site_refinement_flags
_atom_site_disorder_assembly
_atom_site_disorder_group
Cu1 Cu 0.205251(14) 0.20430(3) 0.44606(4) 0.01417(11) Uani 1 1 d . . .
N1 N 0.13951(9) 0.13937(18) 0.3045(3) 0.0161(5) Uani 1 1 d . . .
O1 O 0.25668(9) 0.57640(15) 0.9927(2) 0.0215(4) Uani 1 1 d . . .
O2 O 0.18014(9) 0.65457(16) 0.9084(3) 0.0231(5) Uani 1 1 d . . .
O3 O 0.17339(9) 0.21662(17) 0.6536(2) 0.0259(5) Uani 1 1 d . . .
O4 O 0.25045(9) 0.29039(16) 0.7429(2) 0.0222(4) Uani 1 1 d . . .
C1 C 0.20882(12) 0.5758(2) 0.9326(3) 0.0171(6) Uani 1 1 d . . .
C2 C 0.18388(13) 0.4753(2) 0.8800(3) 0.0222(6) Uani 1 1 d . . .
H2A H 0.1973 0.4597 0.7753 0.027 Uiso 1 1 calc R . .
H2B H 0.1433 0.4838 0.8710 0.027 Uiso 1 1 calc R . .
C3 C 0.19634(13) 0.3840(2) 0.9847(3) 0.0201(6) Uani 1 1 d . . .
H3A H 0.1784 0.3942 1.0854 0.024 Uiso 1 1 calc R . .
H3B H 0.2367 0.3794 1.0047 0.024 Uiso 1 1 calc R . .
C4 C 0.17566(13) 0.2840(2) 0.9113(3) 0.0200(6) Uani 1 1 d . . .
H4A H 0.1837 0.2267 0.9835 0.024 Uiso 1 1 calc R . .
H4B H 0.1351 0.2880 0.8952 0.024 Uiso 1 1 calc R . .
C5 C 0.20203(12) 0.2618(2) 0.7574(3) 0.0175(6) Uani 1 1 d . . .
C6 C 0.14480(12) 0.0455(2) 0.2452(3) 0.0192(6) Uani 1 1 d . . .
H6 H 0.1743 0.0035 0.2821 0.023 Uiso 1 1 calc R . .
C7 C 0.10891(12) 0.0069(2) 0.1318(3) 0.0221(6) Uani 1 1 d . . .
H7 H 0.1140 -0.0603 0.0926 0.027 Uiso 1 1 calc R . .
C8 C 0.06572(12) 0.0669(2) 0.0762(3) 0.0201(6) Uani 1 1 d . . .
C9 C 0.06086(12) 0.1641(2) 0.1360(3) 0.0206(6) Uani 1 1 d . . .
H9 H 0.0320 0.2080 0.1000 0.025 Uiso 1 1 calc R . .
C10 C 0.09809(12) 0.1974(2) 0.2484(3) 0.0199(6) Uani 1 1 d . . .
H10 H 0.0942 0.2649 0.2879 0.024 Uiso 1 1 calc R . .
C11 C 0.02388(13) 0.0254(3) -0.0404(3) 0.0248(7) Uani 1 1 d . . .
H11A H 0.0419 -0.0251 -0.1081 0.030 Uiso 1 1 calc R . .
H11B H 0.0097 0.0821 -0.1064 0.030 Uiso 1 1 calc R . .
O1W O 0.4936(4) 0.8438(14) 0.6260(14) 0.125(6) Uani 0.40 1 d P . .
O2W O 0.568(2) 0.833(6) 0.591(6) 0.14(2) Uani 0.20 1 d P . .
O3W O 0.5147(8) 0.9178(12) 0.395(2) 0.138(6) Uani 0.40 1 d P . .
O4W O 0.4521(7) 0.9358(16) 0.391(3) 0.147(10) Uani 0.30 1 d P . .
O5W O 0.548(2) 0.768(4) 0.675(6) 0.18(2) Uani 0.30 1 d P . .
O6W O 0.5000 0.9251(17) 0.2500 0.22(2) Uani 0.40 2 d SP . .
O7W O 0.5626(12) 0.907(2) 0.493(5) 0.123(11) Uani 0.20 1 d P . .
O8W O 0.5519(6) 0.794(3) 0.632(2) 0.126(12) Uani 0.50 1 d P . .

loop_
_atom_site_aniso_label
_atom_site_aniso_U_11
_atom_site_aniso_U_22
_atom_site_aniso_U_33
_atom_site_aniso_U_23
_atom_site_aniso_U_13
_atom_site_aniso_U_12
Cu1 0.01805(18) 0.01377(17) 0.01047(17) -0.00044(13) -0.00381(12) -0.00369(14)
N1 0.0167(11) 0.0187(12) 0.0129(11) -0.0021(9) -0.0011(9) -0.0036(9)
O1 0.0250(11) 0.0149(10) 0.0242(11) -0.0032(8) -0.0091(9) 0.0024(8)
O2 0.0235(11) 0.0154(10) 0.0298(11) 0.0012(9) -0.0081(9) 0.0012(9)
O3 0.0301(12) 0.0315(12) 0.0161(10) -0.0072(9) 0.0013(9) -0.0120(10)
O4 0.0238(11) 0.0292(11) 0.0136(9) -0.0012(8) -0.0008(8) -0.0059(9)
C1 0.0246(15) 0.0171(13) 0.0095(12) -0.0016(10) -0.0012(11) -0.0002(12)
C2 0.0299(16) 0.0176(14) 0.0186(14) -0.0018(11) -0.0082(12) -0.0012(12)
C3 0.0320(16) 0.0161(13) 0.0121(13) -0.0014(10) -0.0018(11) -0.0020(12)
C4 0.0285(16) 0.0173(14) 0.0144(13) -0.0002(11) 0.0023(11) -0.0040(12)
C5 0.0260(15) 0.0125(12) 0.0139(13) 0.0011(10) -0.0033(11) -0.0009(11)
C6 0.0156(13) 0.0231(15) 0.0189(14) -0.0034(11) -0.0016(11) -0.0002(11)
C7 0.0196(14) 0.0267(16) 0.0201(14) -0.0094(12) -0.0004(12) -0.0026(12)
C8 0.0166(14) 0.0318(16) 0.0121(13) -0.0028(11) 0.0005(11) -0.0069(12)
C9 0.0162(14) 0.0293(16) 0.0161(13) 0.0037(12) -0.0017(11) -0.0003(12)
C10 0.0221(14) 0.0206(14) 0.0168(13) -0.0004(11) -0.0006(11) -0.0017(12)
C11 0.0224(16) 0.0377(18) 0.0140(13) -0.0046(13) -0.0020(12) -0.0079(14)
O1W 0.051(6) 0.238(17) 0.086(8) -0.070(10) -0.004(6) 0.015(8)
O2W 0.09(3) 0.26(7) 0.08(3) 0.00(3) 0.01(2) 0.10(4)
O3W 0.135(15) 0.135(14) 0.144(15) 0.007(11) -0.023(12) 0.050(11)
O4W 0.072(12) 0.125(16) 0.24(3) -0.090(17) 0.004(14) -0.006(10)
O5W 0.19(4) 0.16(3) 0.19(5) 0.02(3) -0.11(3) 0.05(3)
O6W 0.30(5) 0.065(14) 0.29(5) 0.000 -0.18(5) 0.000
O7W 0.072(18) 0.10(2) 0.20(4) -0.06(2) 0.02(2) -0.012(15)
O8W 0.027(5) 0.28(3) 0.065(11) -0.033(14) -0.012(6) -0.006(10)

loop_
_atom_type_symbol
_atom_type_description
_atom_type_scat_dispersion_real
_atom_type_scat_dispersion_imag
_atom_type_scat_source
C C 0.0033 0.0016 'International Tables Vol C Tables 4.2.6.8 and 6.1.1.4'
H H 0.0000 0.0000 'International Tables Vol C Tables 4.2.6.8 and 6.1.1.4'
N N 0.0061 0.0033 'International Tables Vol C Tables 4.2.6.8 and 6.1.1.4'
O O 0.0106 0.0060 'International Tables Vol C Tables 4.2.6.8 and 6.1.1.4'
Cu Cu 0.3201 1.2651 'International Tables Vol C Tables 4.2.6.8 and 6.1.1.4'

loop_
_geom_angle_atom_site_label_1
_geom_angle_atom_site_label_2
_geom_angle_atom_site_label_3
_geom_angle
_geom_angle_site_symmetry_1
_geom_angle_site_symmetry_3
_geom_angle_publ_flag
O2 Cu1 O1 168.11(9) 6_565 4_546 ?
O2 Cu1 O3 86.97(9) 6_565 . ?
O1 Cu1 O3 90.98(10) 4_546 . ?
O2 Cu1 O4 90.18(9) 6_565 7_556 ?
O1 Cu1 O4 89.45(9) 4_546 7_556 ?
O3 Cu1 O4 168.13(9) . 7_556 ?
O2 Cu1 N1 93.06(9) 6_565 . ?
O1 Cu1 N1 98.79(9) 4_546 . ?
O3 Cu1 N1 104.21(9) . . ?
O4 Cu1 N1 87.43(9) 7_556 . ?
O2 Cu1 Cu1 83.24(6) 6_565 7_556 ?
O1 Cu1 Cu1 85.01(6) 4_546 7_556 ?
O3 Cu1 Cu1 88.86(6) . 7_556 ?
O4 Cu1 Cu1 79.36(6) 7_556 7_556 ?
N1 Cu1 Cu1 166.25(6) . 7_556 ?
C6 N1 C10 117.4(2) . . ?
C6 N1 Cu1 120.07(19) . . ?
C10 N1 Cu1 121.25(19) . . ?
C1 O1 Cu1 122.38(18) . 4_556 ?
C1 O2 Cu1 124.92(19) . 6_566 ?
C5 O3 Cu1 117.40(19) . . ?
C5 O4 Cu1 128.98(19) . 7_556 ?
O2 C1 O1 124.3(3) . . ?
O2 C1 C2 116.5(3) . . ?
O1 C1 C2 119.2(3) . . ?
C1 C2 C3 115.5(2) . . ?
C2 C3 C4 111.4(2) . . ?
C5 C4 C3 112.7(2) . . ?
O4 C5 O3 124.9(3) . . ?
O4 C5 C4 116.9(2) . . ?
O3 C5 C4 118.3(3) . . ?
N1 C6 C7 122.6(3) . . ?
C8 C7 C6 119.7(3) . . ?
C9 C8 C7 117.6(3) . . ?
C9 C8 C11 121.2(3) . . ?
C7 C8 C11 121.2(3) . . ?
C8 C9 C10 119.6(3) . . ?
N1 C10 C9 123.2(3) . . ?
C8 C11 C11 110.9(3) . 5 ?
O8W O1W O5W 18(3) . . ?
O8W O2W O5W 10(3) . . ?
O8W O2W O7W 140(7) . . ?
O5W O2W O7W 149(5) . . ?
O6W O3W O7W 142(2) . . ?
O6W O3W O4W 73.9(16) . . ?
O7W O3W O4W 144(2) . . ?
O3W O4W O6W 46.5(10) . . ?
O8W O5W O2W 14(5) . . ?
O8W O5W O1W 67(5) . . ?
O2W O5W O1W 77(3) . . ?
O3W O6W O3W 172(3) 2_655 . ?
O3W O6W O4W 59.6(12) 2_655 2_655 ?
O3W O6W O4W 121.2(12) . 2_655 ?
O3W O6W O4W 121.2(12) 2_655 . ?
O3W O6W O4W 59.6(12) . . ?
O4W O6W O4W 171(2) 2_655 . ?
O2W O7W O3W 123(3) . . ?
O5W O8W O2W 156(7) . . ?
O5W O8W O1W 96(6) . . ?
O2W O8W O1W 102(7) . . ?

loop_
_geom_bond_atom_site_label_1
_geom_bond_atom_site_label_2
_geom_bond_distance
_geom_bond_site_symmetry_2
_geom_bond_publ_flag
Cu1 O2 1.965(2) 6_565 ?
Cu1 O1 1.973(2) 4_546 ?
Cu1 O3 1.975(2) . ?
Cu1 O4 1.977(2) 7_556 ?
Cu1 N1 2.157(2) . ?
Cu1 Cu1 2.6253(7) 7_556 ?
N1 C6 1.335(4) . ?
N1 C10 1.339(4) . ?
O1 C1 1.259(4) . ?
O1 Cu1 1.973(2) 4_556 ?
O2 C1 1.256(3) . ?
O2 Cu1 1.965(2) 6_566 ?
O3 C5 1.265(3) . ?
O4 C5 1.241(4) . ?
O4 Cu1 1.977(2) 7_556 ?
C1 C2 1.509(4) . ?
C2 C3 1.522(4) . ?
C3 C4 1.530(4) . ?
C4 C5 1.516(4) . ?
C6 C7 1.387(4) . ?
C7 C8 1.383(4) . ?
C8 C9 1.376(4) . ?
C8 C11 1.510(4) . ?
C9 C10 1.378(4) . ?
C11 C11 1.519(6) 5 ?
O1W O8W 1.55(3) . ?
O1W O5W 1.68(4) . ?
O2W O8W 0.74(7) . ?
O2W O5W 1.23(9) . ?
O2W O7W 1.29(6) . ?
O3W O6W 1.292(19) . ?
O3W O7W 1.43(4) . ?
O3W O4W 1.53(3) . ?
O4W O6W 1.71(2) . ?
O5W O8W 0.52(8) . ?
O6W O3W 1.292(19) 2_655 ?
O6W O4W 1.71(2) 2_655 ?

loop_
_geom_torsion_atom_site_label_1
_geom_torsion_atom_site_label_2
_geom_torsion_atom_site_label_3
_geom_torsion_atom_site_label_4
_geom_torsion
_geom_torsion_site_symmetry_1
_geom_torsion_site_symmetry_2
_geom_torsion_site_symmetry_3
_geom_torsion_site_symmetry_4
_geom_torsion_publ_flag
C1 C2 C3 C4 -172.7(3) . . . . ?
C2 C3 C4 C5 60.1(3) . . . . ?
